data_4107223
loop_
_publ_author_name
'Barry M. Trost'
'Jia Xie'
'Joshua D. Sieber'

_publ_section_title
;
 The Palladium Catalyzed Asymmetric Addition of Oxindoles and Allenes: An
 Atom-Economical Versatile Method for the Construction of Chiral Indole
 Alkaloids
;
_journal_name_full 'Journal of the American Chemical Society'
_journal_page_first 20611
_journal_page_last 20622
_journal_paper_doi 10.1021/ja209244m
_journal_volume 133
_journal_year 2011
_chemical_absolute_configuration unk
_chemical_formula_moiety 'C25 H23 N O2'
_chemical_formula_sum 'C25 H23 N O2'
_chemical_formula_weight 369.44
_chemical_name_common 07054
_chemical_name_systematic
; 
 ? 
;
_space_group_IT_number 4
_symmetry_cell_setting monoclinic
_symmetry_space_group_name_Hall 'P 2yb'
_symmetry_space_group_name_H-M 'P 1 21 1'
_atom_sites_solution_hydrogens geom
_atom_sites_solution_primary direct
_atom_sites_solution_secondary difmap
_audit_creation_method SHELXL-97
_cell_angle_alpha 90.00
_cell_angle_beta 106.575(2)
_cell_angle_gamma 90.00
_cell_formula_units_Z 2
_cell_length_a 8.5000(8)
_cell_length_b 10.8183(11)
_cell_length_c 11.1606(11)
_cell_measurement_reflns_used 3207
_cell_measurement_temperature 173(2)
_cell_measurement_theta_max 27.38
_cell_measurement_theta_min 2.68
_cell_volume 983.63(17)
_computing_cell_refinement 'SAINT, Bruker'
_computing_data_collection 'SMART, Bruker'
_computing_data_reduction 'SAINT, Bruker'
_computing_molecular_graphics 'SHELXLT, Bruker'
_computing_publication_material 'Bruker SHELXTL'
_computing_structure_refinement 'SHELXL-97 (Sheldrick, 1997)'
_computing_structure_solution 'SHELXS-97 (Sheldrick, 1990)'
_diffrn_ambient_temperature 173(2)
_diffrn_measured_fraction_theta_full 0.994
_diffrn_measured_fraction_theta_max 0.994
_diffrn_measurement_device_type 'Bruker SMART Platform CCD'
_diffrn_measurement_method 'area detector, omega scans per phi'
_diffrn_radiation_monochromator graphite
_diffrn_radiation_source 'normal-focus sealed tube'
_diffrn_radiation_type MoK\a
_diffrn_radiation_wavelength 0.71073
_diffrn_reflns_av_R_equivalents 0.0268
_diffrn_reflns_av_sigmaI/netI 0.0181
_diffrn_reflns_limit_h_max 10
_diffrn_reflns_limit_h_min -11
_diffrn_reflns_limit_k_max 14
_diffrn_reflns_limit_k_min -14
_diffrn_reflns_limit_l_max 14
_diffrn_reflns_limit_l_min -14
_diffrn_reflns_number 11592
_diffrn_reflns_theta_full 27.47
_diffrn_reflns_theta_max 27.47
_diffrn_reflns_theta_min 1.90
_exptl_absorpt_coefficient_mu 0.079
_exptl_absorpt_correction_T_max 0.9806
_exptl_absorpt_correction_T_min 0.9470
_exptl_absorpt_correction_type multi-scan
_exptl_absorpt_process_details 'SADABS, R. Blessing, 1995'
_exptl_crystal_colour colorless
_exptl_crystal_density_diffrn 1.247
_exptl_crystal_density_meas 0
_exptl_crystal_description rod
_exptl_crystal_F_000 392
_exptl_crystal_size_max 0.70
_exptl_crystal_size_mid 0.25
_exptl_crystal_size_min 0.25
_refine_diff_density_max 0.222
_refine_diff_density_min -0.186
_refine_diff_density_rms 0.032
_refine_ls_abs_structure_details 'Flack H D (1983), 2064 Friedel Pairs, Acta Cryst. A39, 876-881'
_refine_ls_abs_structure_Flack 0(10)
_refine_ls_extinction_method none
_refine_ls_goodness_of_fit_ref 1.013
_refine_ls_hydrogen_treatment constr
_refine_ls_matrix_type full
_refine_ls_number_parameters 254
_refine_ls_number_reflns 2351
_refine_ls_number_restraints 1
_refine_ls_restrained_S_all 1.013
_refine_ls_R_factor_all 0.0329
_refine_ls_R_factor_gt 0.0304
_refine_ls_shift/su_max 0.000
_refine_ls_shift/su_mean 0.000
_refine_ls_structure_factor_coef Fsqd
_refine_ls_weighting_details 'calc w=1/[\s^2^(Fo^2^)+(0.0465P)^2^+0.1778P] where P=(Fo^2^+2Fc^2^)/3'
_refine_ls_weighting_scheme calc
_refine_ls_wR_factor_gt 0.0782
_refine_ls_wR_factor_ref 0.0809
_reflns_number_gt 2236
_reflns_number_total 2351
_reflns_threshold_expression >2sigma(I)
_cod_data_source_file ja209244m_si_003.cif
_cod_data_source_block 07054
_cod_database_code 4107223

loop_
_symmetry_equiv_pos_as_xyz
'x, y, z'
'-x, y+1/2, -z'

loop_
_atom_site_label
_atom_site_type_symbol
_atom_site_fract_x
_atom_site_fract_y
_atom_site_fract_z
_atom_site_U_iso_or_equiv
_atom_site_adp_type
_atom_site_occupancy
_atom_site_symmetry_multiplicity
_atom_site_calc_flag
_atom_site_refinement_flags
O1 O 0.62001(14) 0.40931(13) 0.51787(10) 0.0272(3) Uani 1 1 d .
O2 O 0.37001(15) 0.32689(13) 0.12557(12) 0.0343(3) Uani 1 1 d .
N1 N 0.47183(18) 0.52227(14) 0.11451(13) 0.0279(3) Uani 1 1 d .
C1 C 0.4630(2) 0.41082(18) 0.16959(15) 0.0253(3) Uani 1 1 d .
C2 C 0.59425(19) 0.41083(16) 0.29991(14) 0.0216(3) Uani 1 1 d .
C3 C 0.6693(2) 0.53824(15) 0.30264(15) 0.0223(3) Uani 1 1 d .
C4 C 0.7936(2) 0.59579(17) 0.39225(16) 0.0273(4) Uani 1 1 d .
H4 H 0.8463 0.5552 0.4686 0.033 Uiso 1 1 calc R
C5 C 0.8403(2) 0.71493(19) 0.36860(18) 0.0332(4) Uani 1 1 d .
H5 H 0.9256 0.7560 0.4294 0.040 Uiso 1 1 calc R
C6 C 0.7632(2) 0.77361(18) 0.25702(19) 0.0350(4) Uani 1 1 d .
H6 H 0.7973 0.8544 0.2423 0.042 Uiso 1 1 calc R
C7 C 0.6372(2) 0.71717(18) 0.16596(17) 0.0324(4) Uani 1 1 d .
H7 H 0.5840 0.7579 0.0898 0.039 Uiso 1 1 calc R
C8 C 0.5927(2) 0.59905(17) 0.19101(15) 0.0250(3) Uani 1 1 d .
C9 C 0.3617(2) 0.5603(2) -0.00489(17) 0.0396(5) Uani 1 1 d .
H9A H 0.2889 0.4914 -0.0416 0.059 Uiso 1 1 calc R
H9B H 0.4260 0.5842 -0.0614 0.059 Uiso 1 1 calc R
H9C H 0.2958 0.6308 0.0078 0.059 Uiso 1 1 calc R
C10 C 0.71601(19) 0.30670(16) 0.30118(14) 0.0221(3) Uani 1 1 d .
C11 C 0.7226(2) 0.19827(17) 0.36832(15) 0.0261(3) Uani 1 1 d .
H11 H 0.6521 0.1878 0.4200 0.031 Uiso 1 1 calc R
C12 C 0.8320(2) 0.10411(18) 0.36085(16) 0.0287(4) Uani 1 1 d .
H12 H 0.8346 0.0300 0.4071 0.034 Uiso 1 1 calc R
C13 C 0.9365(2) 0.11785(17) 0.28669(16) 0.0286(4) Uani 1 1 d .
H13 H 1.0114 0.0540 0.2824 0.034 Uiso 1 1 calc R
C14 C 0.9307(2) 0.22582(18) 0.21888(17) 0.0309(4) Uani 1 1 d .
H14 H 1.0017 0.2361 0.1675 0.037 Uiso 1 1 calc R
C15 C 0.8216(2) 0.31891(18) 0.22573(16) 0.0283(3) Uani 1 1 d .
H15 H 0.8184 0.3924 0.1784 0.034 Uiso 1 1 calc R
C16 C 0.50035(19) 0.39747(16) 0.39931(15) 0.0233(3) Uani 1 1 d .
H16 H 0.4496 0.3134 0.3925 0.028 Uiso 1 1 calc R
C17 C 0.3675(2) 0.49418(18) 0.38152(17) 0.0299(4) Uani 1 1 d .
H17 H 0.4000 0.5785 0.3889 0.036 Uiso 1 1 calc R
C18 C 0.2115(2) 0.4698(2) 0.3568(2) 0.0424(5) Uani 1 1 d .
H18A H 0.1747 0.3865 0.3488 0.051 Uiso 1 1 calc R
H18B H 0.1344 0.5353 0.3467 0.051 Uiso 1 1 calc R
C19 C 0.5552(2) 0.37996(18) 0.61978(16) 0.0304(4) Uani 1 1 d .
H19A H 0.5229 0.2918 0.6157 0.036 Uiso 1 1 calc R
H19B H 0.4567 0.4309 0.6147 0.036 Uiso 1 1 calc R
C20 C 0.6853(2) 0.40560(18) 0.74066(15) 0.0268(3) Uani 1 1 d .
C21 C 0.6793(2) 0.51295(19) 0.80707(17) 0.0326(4) Uani 1 1 d .
H21 H 0.5931 0.5705 0.7756 0.039 Uiso 1 1 calc R
C22 C 0.7980(2) 0.5374(2) 0.91908(18) 0.0397(5) Uani 1 1 d .
H22 H 0.7916 0.6106 0.9644 0.048 Uiso 1 1 calc R
C23 C 0.9249(2) 0.4551(2) 0.96430(19) 0.0428(5) Uani 1 1 d .
H23 H 1.0061 0.4717 1.0409 0.051 Uiso 1 1 calc R
C24 C 0.9339(3) 0.3488(2) 0.8984(2) 0.0438(5) Uani 1 1 d .
H24 H 1.0223 0.2927 0.9290 0.053 Uiso 1 1 calc R
C25 C 0.8138(2) 0.3235(2) 0.78699(18) 0.0366(4) Uani 1 1 d .
H25 H 0.8197 0.2496 0.7425 0.044 Uiso 1 1 calc R

loop_
_atom_site_aniso_label
_atom_site_aniso_U_11
_atom_site_aniso_U_22
_atom_site_aniso_U_33
_atom_site_aniso_U_23
_atom_site_aniso_U_13
_atom_site_aniso_U_12
O1 0.0257(6) 0.0363(7) 0.0210(5) -0.0008(5) 0.0089(4) -0.0041(5)
O2 0.0330(6) 0.0349(7) 0.0312(6) -0.0069(6) 0.0029(5) -0.0068(6)
N1 0.0282(7) 0.0319(8) 0.0216(6) 0.0012(6) 0.0040(5) 0.0018(6)
C1 0.0244(7) 0.0296(8) 0.0214(7) -0.0024(7) 0.0060(6) 0.0018(7)
C2 0.0218(7) 0.0231(7) 0.0197(7) -0.0001(6) 0.0054(6) -0.0011(6)
C3 0.0238(7) 0.0216(8) 0.0236(7) 0.0001(6) 0.0099(6) 0.0001(6)
C4 0.0242(8) 0.0299(9) 0.0278(8) -0.0013(7) 0.0073(6) -0.0014(7)
C5 0.0311(9) 0.0307(10) 0.0391(10) -0.0084(8) 0.0121(8) -0.0082(8)
C6 0.0428(10) 0.0240(8) 0.0449(11) 0.0006(8) 0.0232(9) -0.0034(8)
C7 0.0406(10) 0.0281(9) 0.0319(9) 0.0074(8) 0.0158(7) 0.0042(8)
C8 0.0263(8) 0.0275(8) 0.0227(7) 0.0006(6) 0.0092(6) 0.0037(7)
C9 0.0365(10) 0.0510(12) 0.0257(9) 0.0077(9) 0.0000(7) 0.0035(9)
C10 0.0232(7) 0.0223(8) 0.0205(7) -0.0034(6) 0.0060(6) -0.0024(6)
C11 0.0261(8) 0.0283(8) 0.0252(8) 0.0016(7) 0.0096(6) 0.0003(7)
C12 0.0327(9) 0.0240(8) 0.0289(9) 0.0022(7) 0.0082(7) 0.0015(7)
C13 0.0258(8) 0.0296(9) 0.0284(8) -0.0060(7) 0.0046(6) 0.0040(7)
C14 0.0314(8) 0.0349(10) 0.0303(9) -0.0044(8) 0.0152(7) -0.0009(8)
C15 0.0336(9) 0.0263(8) 0.0279(8) 0.0010(7) 0.0133(7) -0.0010(7)
C16 0.0223(7) 0.0255(8) 0.0226(7) -0.0016(6) 0.0073(6) -0.0018(6)
C17 0.0315(9) 0.0298(9) 0.0311(8) 0.0000(7) 0.0131(7) 0.0044(7)
C18 0.0287(9) 0.0496(13) 0.0480(12) -0.0057(10) 0.0095(8) 0.0063(9)
C19 0.0304(8) 0.0382(10) 0.0253(8) -0.0004(7) 0.0123(7) -0.0043(7)
C20 0.0295(8) 0.0312(9) 0.0231(7) 0.0026(7) 0.0131(6) -0.0024(7)
C21 0.0346(9) 0.0341(10) 0.0318(9) 0.0008(8) 0.0139(7) 0.0037(8)
C22 0.0434(11) 0.0475(12) 0.0317(9) -0.0105(9) 0.0165(8) -0.0095(9)
C23 0.0354(10) 0.0704(15) 0.0230(8) 0.0054(9) 0.0091(7) -0.0099(10)
C24 0.0367(10) 0.0558(14) 0.0396(10) 0.0195(10) 0.0118(8) 0.0102(10)
C25 0.0418(10) 0.0329(10) 0.0377(10) 0.0051(9) 0.0155(8) 0.0060(9)

loop_
_atom_type_symbol
_atom_type_description
_atom_type_scat_dispersion_real
_atom_type_scat_dispersion_imag
_atom_type_scat_source
C C 0.0033 0.0000 'International Tables Vol C Tables 4.2.6.8 and 6.1.1.4'
H H 0.0000 0.0000 'International Tables Vol C Tables 4.2.6.8 and 6.1.1.4'
N N 0.0061 0.0000 'International Tables Vol C Tables 4.2.6.8 and 6.1.1.4'
O O 0.0106 0.0000 'International Tables Vol C Tables 4.2.6.8 and 6.1.1.4'

loop_
_geom_angle_atom_site_label_1
_geom_angle_atom_site_label_2
_geom_angle_atom_site_label_3
_geom_angle
C16 O1 C19 112.48(12)
C1 N1 C8 111.90(13)
C1 N1 C9 124.00(16)
C8 N1 C9 123.96(16)
O2 C1 N1 126.32(15)
O2 C1 C2 126.02(16)
N1 C1 C2 107.65(14)
C3 C2 C10 112.98(12)
C3 C2 C16 111.77(13)
C10 C2 C16 114.29(13)
C3 C2 C1 101.75(13)
C10 C2 C1 108.13(13)
C16 C2 C1 106.89(12)
C4 C3 C8 120.05(16)
C4 C3 C2 131.02(15)
C8 C3 C2 108.93(14)
C3 C4 C5 118.71(17)
C3 C4 H4 120.6
C5 C4 H4 120.6
C6 C5 C4 120.40(17)
C6 C5 H5 119.8
C4 C5 H5 119.8
C5 C6 C7 121.63(18)
C5 C6 H6 119.2
C7 C6 H6 119.2
C8 C7 C6 117.14(17)
C8 C7 H7 121.4
C6 C7 H7 121.4
C7 C8 C3 122.08(16)
C7 C8 N1 128.16(16)
C3 C8 N1 109.76(15)
N1 C9 H9A 109.5
N1 C9 H9B 109.5
H9A C9 H9B 109.5
N1 C9 H9C 109.5
H9A C9 H9C 109.5
H9B C9 H9C 109.5
C11 C10 C15 118.11(15)
C11 C10 C2 123.56(14)
C15 C10 C2 118.26(15)
C10 C11 C12 120.69(15)
C10 C11 H11 119.7
C12 C11 H11 119.7
C13 C12 C11 120.58(17)
C13 C12 H12 119.7
C11 C12 H12 119.7
C12 C13 C14 119.23(16)
C12 C13 H13 120.4
C14 C13 H13 120.4
C13 C14 C15 120.20(16)
C13 C14 H14 119.9
C15 C14 H14 119.9
C14 C15 C10 121.19(16)
C14 C15 H15 119.4
C10 C15 H15 119.4
O1 C16 C17 111.61(14)
O1 C16 C2 106.24(12)
C17 C16 C2 111.11(14)
O1 C16 H16 109.3
C17 C16 H16 109.3
C2 C16 H16 109.3
C18 C17 C16 124.43(19)
C18 C17 H17 117.8
C16 C17 H17 117.8
C17 C18 H18A 120.0
C17 C18 H18B 120.0
H18A C18 H18B 120.0
O1 C19 C20 108.64(13)
O1 C19 H19A 110.0
C20 C19 H19A 110.0
O1 C19 H19B 110.0
C20 C19 H19B 110.0
H19A C19 H19B 108.3
C21 C20 C25 118.81(17)
C21 C20 C19 120.24(16)
C25 C20 C19 120.95(17)
C20 C21 C22 120.82(18)
C20 C21 H21 119.6
C22 C21 H21 119.6
C23 C22 C21 119.9(2)
C23 C22 H22 120.1
C21 C22 H22 120.1
C22 C23 C24 120.00(19)
C22 C23 H23 120.0
C24 C23 H23 120.0
C23 C24 C25 120.1(2)
C23 C24 H24 119.9
C25 C24 H24 119.9
C20 C25 C24 120.4(2)
C20 C25 H25 119.8
C24 C25 H25 119.8

loop_
_geom_bond_atom_site_label_1
_geom_bond_atom_site_label_2
_geom_bond_distance
O1 C16 1.4262(19)
O1 C19 1.4338(19)
O2 C1 1.212(2)
N1 C1 1.365(2)
N1 C8 1.405(2)
N1 C9 1.452(2)
C1 C2 1.560(2)
C2 C3 1.516(2)
C2 C10 1.527(2)
C2 C16 1.547(2)
C3 C4 1.379(2)
C3 C8 1.395(2)
C4 C5 1.396(3)
C4 H4 0.9500
C5 C6 1.385(3)
C5 H5 0.9500
C6 C7 1.390(3)
C6 H6 0.9500
C7 C8 1.384(3)
C7 H7 0.9500
C9 H9A 0.9800
C9 H9B 0.9800
C9 H9C 0.9800
C10 C11 1.384(2)
C10 C15 1.401(2)
C11 C12 1.397(3)
C11 H11 0.9500
C12 C13 1.384(3)
C12 H12 0.9500
C13 C14 1.385(3)
C13 H13 0.9500
C14 C15 1.386(3)
C14 H14 0.9500
C15 H15 0.9500
C16 C17 1.510(2)
C16 H16 1.0000
C17 C18 1.303(3)
C17 H17 0.9500
C18 H18A 0.9500
C18 H18B 0.9500
C19 C20 1.506(2)
C19 H19A 0.9900
C19 H19B 0.9900
C20 C21 1.386(3)
C20 C25 1.388(3)
C21 C22 1.389(3)
C21 H21 0.9500
C22 C23 1.378(3)
C22 H22 0.9500
C23 C24 1.380(4)
C23 H23 0.9500
C24 C25 1.392(3)
C24 H24 0.9500
C25 H25 0.9500

loop_
_geom_torsion_atom_site_label_1
_geom_torsion_atom_site_label_2
_geom_torsion_atom_site_label_3
_geom_torsion_atom_site_label_4
_geom_torsion
C8 N1 C1 O2 179.75(16)
C9 N1 C1 O2 3.9(3)
C8 N1 C1 C2 -0.15(18)
C9 N1 C1 C2 -176.03(16)
O2 C1 C2 C3 -179.58(16)
N1 C1 C2 C3 0.32(16)
O2 C1 C2 C10 61.2(2)
N1 C1 C2 C10 -118.87(15)
O2 C1 C2 C16 -62.2(2)
N1 C1 C2 C16 117.65(15)
C10 C2 C3 C4 -63.8(2)
C16 C2 C3 C4 66.8(2)
C1 C2 C3 C4 -179.48(17)
C10 C2 C3 C8 115.29(14)
C16 C2 C3 C8 -114.13(15)
C1 C2 C3 C8 -0.39(16)
C8 C3 C4 C5 -0.1(2)
C2 C3 C4 C5 178.90(16)
C3 C4 C5 C6 -0.1(3)
C4 C5 C6 C7 0.5(3)
C5 C6 C7 C8 -0.5(3)
C6 C7 C8 C3 0.3(2)
C6 C7 C8 N1 -179.13(17)
C4 C3 C8 C7 0.0(2)
C2 C3 C8 C7 -179.17(15)
C4 C3 C8 N1 179.54(15)
C2 C3 C8 N1 0.34(18)
C1 N1 C8 C7 179.35(17)
C9 N1 C8 C7 -4.8(3)
C1 N1 C8 C3 -0.12(19)
C9 N1 C8 C3 175.77(16)
C3 C2 C10 C11 140.51(16)
C16 C2 C10 C11 11.2(2)
C1 C2 C10 C11 -107.67(17)
C3 C2 C10 C15 -42.61(19)
C16 C2 C10 C15 -171.91(14)
C1 C2 C10 C15 69.21(18)
C15 C10 C11 C12 0.1(2)
C2 C10 C11 C12 176.99(15)
C10 C11 C12 C13 0.4(3)
C11 C12 C13 C14 -0.5(3)
C12 C13 C14 C15 0.2(3)
C13 C14 C15 C10 0.3(3)
C11 C10 C15 C14 -0.5(2)
C2 C10 C15 C14 -177.52(15)
C19 O1 C16 C17 67.76(18)
C19 O1 C16 C2 -170.98(14)
C3 C2 C16 O1 -64.15(17)
C10 C2 C16 O1 65.75(17)
C1 C2 C16 O1 -174.66(13)
C3 C2 C16 C17 57.43(17)
C10 C2 C16 C17 -172.68(14)
C1 C2 C16 C17 -53.09(18)
O1 C16 C17 C18 -123.2(2)
C2 C16 C17 C18 118.4(2)
C16 O1 C19 C20 -175.16(14)
O1 C19 C20 C21 101.16(18)
O1 C19 C20 C25 -78.2(2)
C25 C20 C21 C22 -1.1(3)
C19 C20 C21 C22 179.59(17)
C20 C21 C22 C23 1.0(3)
C21 C22 C23 C24 0.0(3)
C22 C23 C24 C25 -0.9(3)
C21 C20 C25 C24 0.2(3)
C19 C20 C25 C24 179.51(17)
C23 C24 C25 C20 0.8(3)
